data_1006090
loop_
_publ_author_name
'Norwig, J'
'Weitzel, H'
'Paulus, H'
'Lautenschlaeger, G'
'Rodriguez-Carvajal, J'
'Fuess, H'

_publ_section_title
;
Structural relations in mixed oxides Cux Zn1-x Nb2 O6
;
_journal_coden_ASTM JSSCBI
_journal_name_full 'Journal of Solid State Chemistry'
_journal_page_first 476
_journal_page_last 483
_journal_paper_doi 10.1006/jssc.1995.1162
_journal_volume 115
_journal_year 1995
_chemical_formula_structural 'Cu (Nb2 O6)'
_chemical_formula_sum 'Cu Nb2 O6'
_chemical_name_systematic 'Copper diniobate'
_space_group_IT_number 14
_symmetry_cell_setting monoclinic
_symmetry_Int_Tables_number 14
_symmetry_space_group_name_Hall '-P 2ybc'
_symmetry_space_group_name_H-M 'P 1 21/c 1'
_cell_angle_alpha 90
_cell_angle_beta 91.672(1)
_cell_angle_gamma 90
_cell_formula_units_Z 4
_cell_length_a 5.0064(1)
_cell_length_b 14.1733(3)
_cell_length_c 5.7615(1)
_cell_volume 408.6
_refine_ls_R_factor_all 0.037
_cod_database_code 1006090

loop_
_symmetry_equiv_pos_as_xyz
x,y,z
-x,1/2+y,1/2-z
-x,-y,-z
x,1/2-y,1/2+z

loop_
_atom_site_label
_atom_site_type_symbol
_atom_site_symmetry_multiplicity
_atom_site_Wyckoff_symbol
_atom_site_fract_x
_atom_site_fract_y
_atom_site_fract_z
_atom_site_occupancy
_atom_site_attached_hydrogens
_atom_site_calc_flag
Cu1 Cu2+ 4 e 0.2502(7) 0.0002(3) 0.3420(5) 1. 0 d
Nb1 Nb5+ 4 e 0.7370(6) 0.1607(2) 0.2037(4) 1. 0 d
Nb2 Nb5+ 4 e 0.2353(6) 0.1615(2) 0.8466(4) 1. 0 d
O1 O2- 4 e 0.0627(8) 0.0965(3) 0.1378(6) 1. 0 d
O2 O2- 4 e 0.5737(9) 0.0781(3) 0.4009(6) 1. 0 d
O3 O2- 4 e 0.4037(8) 0.2451(2) 0.1448(4) 1. 0 d
O4 O2- 4 e 0.9002(9) 0.2448(3) 0.9086(5) 1. 0 d
O5 O2- 4 e 0.5560(9) 0.0969(3) 0.9229(6) 1. 0 d
O6 O2- 4 e 0.0643(9) 0.0799(3) 0.6519(6) 1. 0 d

loop_
_atom_type_symbol
_atom_type_oxidation_number
Cu2+ 2.000
Nb5+ 5.000
O2- -2.000
